data_4319495
loop_
_publ_author_name
'Lars Westerheide'
'Felizitas K. M\"uller'
'Roberto Than'
'Bernt Krebs'
'Jens Dietrich'
'Siegfried Schindler'

_publ_contact_author
;
Bernt Krebs
Anorganisch-Chemisches Institut
Westfaelische Wilhelms-Universitaet Muenster
Wilhelm-Klemm-Strasse 8
D-48149 Muenster
Germany
;
_publ_contact_author_email krebs@.uni-muenster.de
_publ_contact_author_fax '0049 251 83 383 66'
_publ_contact_author_phone '0049 251 83 331 31'
_publ_section_title
;
 Syntheses and Structural Characterization of Dinuclear and Tetranuclear
 Iron(III) Complexes with Dinucleating Ligands and Their Reactions with
 Hydrogen Peroxide
;
_journal_name_full 'Inorganic Chemistry'
_journal_page_first 1951
_journal_page_last 1961
_journal_paper_doi 10.1021/ic0009371
_journal_volume 40
_journal_year 2001
_chemical_formula_moiety 'C36 H36 N12 O8 Fe2'
_chemical_formula_sum 'C40.5 H54 Fe2 N14 O18.5'
_chemical_formula_weight 1144.68
_chemical_melting_point 612
_chemical_name_common '[Fe2(HPTB)(OCH3)(ONO2)2](NO3)2*4.5CH3OH'
_chemical_name_systematic
; 
(mu-N,N,N',N'-tetrakis(2-benzimidazolylmethyl)-2-hydroxy-1,3-diaminopropane)
-(mu-methoxo)-bis(nitrato-O)di-iron(iii) dinitrate penta methanol solvent
;
_space_group_IT_number 2
_symmetry_cell_setting triclinic
_symmetry_space_group_name_Hall '-P 1'
_symmetry_space_group_name_H-M 'P -1'
_atom_sites_solution_hydrogens geom
_atom_sites_solution_primary Patterson
_atom_sites_solution_secondary difmap
_audit_creation_method SHELXL-97
_cell_angle_alpha 65.95(3)
_cell_angle_beta 72.08(3)
_cell_angle_gamma 74.22(3)
_cell_formula_units_Z 2
_cell_length_a 12.435(2)
_cell_length_b 15.383(3)
_cell_length_c 16.053(3)
_cell_measurement_reflns_used 5000
_cell_measurement_temperature 213(2)
_cell_measurement_theta_max 25.9
_cell_measurement_theta_min 4.3
_cell_volume 2629.9(11)
_computing_cell_refinement SHELX-PLUS
_computing_data_collection SHELX-PLUS
_computing_data_reduction SHELX-PLUS
_computing_structure_refinement 'SHELXL-97 (Sheldrick, 1997)'
_computing_structure_solution 'SHELXS-97 (Sheldrick, 1990)'
_diffrn_ambient_temperature 213(2)
_diffrn_measured_fraction_theta_full 0.927
_diffrn_measured_fraction_theta_max 0.927
_diffrn_measurement_device_type 'STOE IPDS'
_diffrn_measurement_method phi-Rotation
_diffrn_radiation_monochromator graphite
_diffrn_radiation_source 'fine-focus sealed tube'
_diffrn_radiation_type MoK\a
_diffrn_radiation_wavelength 0.71073
_diffrn_reflns_av_R_equivalents 0.1148
_diffrn_reflns_av_sigmaI/netI 0.1275
_diffrn_reflns_limit_h_max 15
_diffrn_reflns_limit_h_min -14
_diffrn_reflns_limit_k_max 18
_diffrn_reflns_limit_k_min -18
_diffrn_reflns_limit_l_max 19
_diffrn_reflns_limit_l_min -18
_diffrn_reflns_number 20634
_diffrn_reflns_theta_full 25.87
_diffrn_reflns_theta_max 25.87
_diffrn_reflns_theta_min 4.28
_exptl_absorpt_coefficient_mu 0.635
_exptl_absorpt_correction_T_max none
_exptl_absorpt_correction_T_min none
_exptl_absorpt_correction_type none
_exptl_absorpt_process_details none
_exptl_crystal_colour red
_exptl_crystal_density_diffrn 1.446
_exptl_crystal_density_meas ?
_exptl_crystal_density_method 'not measured'
_exptl_crystal_description needles
_exptl_crystal_F_000 1190
_exptl_crystal_size_max 0.36
_exptl_crystal_size_mid 0.16
_exptl_crystal_size_min 0.12
_refine_diff_density_max 0.779
_refine_diff_density_min -0.631
_refine_diff_density_rms 0.090
_refine_ls_extinction_method none
_refine_ls_goodness_of_fit_ref 1.046
_refine_ls_hydrogen_treatment 'H atoms refined as riding models'
_refine_ls_matrix_type full
_refine_ls_number_parameters 690
_refine_ls_number_reflns 9449
_refine_ls_number_restraints 0
_refine_ls_restrained_S_all 1.046
_refine_ls_R_factor_all 0.1299
_refine_ls_R_factor_gt 0.0725
_refine_ls_shift/su_max 0.012
_refine_ls_shift/su_mean 0.001
_refine_ls_structure_factor_coef Fsqd
_refine_ls_weighting_details 'calc w=1/[\s^2^(Fo^2^)+(0.0798P)^2^+1.2571P] where P=(Fo^2^+2Fc^2^)/3'
_refine_ls_weighting_scheme calc
_refine_ls_wR_factor_gt 0.1617
_refine_ls_wR_factor_ref 0.1887
_reflns_number_gt 5685
_reflns_number_total 9449
_reflns_threshold_expression >2sigma(I)
_cod_data_source_file ic0009371_1.cif
_cod_data_source_block '[Fe2(HPTB)(OCH3)(ONO2)2](NO3)2*4.5CH3OH'
_cod_depositor_comments
;
The following automatic conversions were performed:

'_exptl_crystal_density_meas' value 'not measured' was changed to '?'
- the value is perceived as not measured.

Automatic conversion script
Id: cif_fix_values 3008 2015-01-20 13:52:24Z robertas 
;
_cod_original_cell_volume 2629.9(8)
_cod_original_formula_sum 'C40.50 H54 Fe2 N14 O18.50'
_cod_database_code 4319495

loop_
_symmetry_equiv_pos_as_xyz
'x, y, z'
'-x, -y, -z'

loop_
_atom_site_label
_atom_site_type_symbol
_atom_site_fract_x
_atom_site_fract_y
_atom_site_fract_z
_atom_site_U_iso_or_equiv
_atom_site_adp_type
_atom_site_occupancy
_atom_site_symmetry_multiplicity
_atom_site_calc_flag
_atom_site_refinement_flags
_atom_site_disorder_assembly
_atom_site_disorder_group
Fe1 Fe 0.35908(6) 0.29485(5) 0.23468(5) 0.0279(2) Uani 1 1 d . . .
Fe2 Fe 0.21618(6) 0.20532(5) 0.15987(5) 0.0286(2) Uani 1 1 d . . .
O1 O 0.2722(3) 0.1922(3) 0.2670(2) 0.0331(8) Uani 1 1 d . . .
O2 O 0.2937(3) 0.3183(3) 0.1252(2) 0.0330(8) Uani 1 1 d . . .
O3 O 0.4023(3) 0.4295(3) 0.1598(2) 0.0372(9) Uani 1 1 d . . .
O4 O 0.4913(4) 0.4028(3) 0.2692(3) 0.0557(12) Uani 1 1 d . . .
O5 O 0.4904(5) 0.5371(4) 0.1503(3) 0.0742(15) Uani 1 1 d . . .
O6 O 0.2090(3) 0.2607(3) 0.0199(3) 0.0420(9) Uani 1 1 d . . .
O7 O 0.1210(4) 0.1378(3) 0.0841(3) 0.0481(10) Uani 1 1 d . . .
O8 O 0.1345(4) 0.2230(4) -0.0643(3) 0.0605(13) Uani 1 1 d . . .
N1 N 0.3943(4) 0.1790(3) 0.3800(3) 0.0337(10) Uani 1 1 d . . .
N2 N 0.1451(4) 0.0689(3) 0.2812(3) 0.0351(10) Uani 1 1 d . . .
N3 N 0.5288(4) 0.2363(3) 0.2055(3) 0.0347(10) Uani 1 1 d . . .
N4 N 0.6866(4) 0.1339(3) 0.2410(3) 0.0394(11) Uani 1 1 d . . .
H4A H 0.7310 0.0860 0.2730 0.047 Uiso 1 1 calc R . .
N5 N 0.2616(4) 0.3526(3) 0.3362(3) 0.0334(10) Uani 1 1 d . . .
N6 N 0.2569(5) 0.3840(4) 0.4605(3) 0.0483(13) Uani 1 1 d . . .
H6A H 0.2716 0.3780 0.5124 0.058 Uiso 1 1 calc R . .
N7 N 0.0437(4) 0.2556(3) 0.2030(3) 0.0367(11) Uani 1 1 d . . .
N8 N -0.1306(4) 0.2325(4) 0.2876(3) 0.0469(13) Uani 1 1 d . . .
H8A H -0.1867 0.2025 0.3260 0.056 Uiso 1 1 calc R . .
N9 N 0.3396(4) 0.0901(3) 0.1410(3) 0.0362(10) Uani 1 1 d . . .
N10 N 0.4129(4) -0.0659(4) 0.1874(3) 0.0474(13) Uani 1 1 d . . .
H10A H 0.4168 -0.1279 0.2169 0.057 Uiso 1 1 calc R . .
N11 N 0.4646(4) 0.4585(4) 0.1943(3) 0.0420(12) Uani 1 1 d . . .
N12 N 0.1516(4) 0.2053(4) 0.0122(3) 0.0423(12) Uani 1 1 d . . .
C1 C 0.2772(5) 0.1028(4) 0.3438(4) 0.0419(14) Uani 1 1 d . . .
H1A H 0.3425 0.0555 0.3256 0.050 Uiso 1 1 calc R . .
C2 C 0.2968(5) 0.1246(4) 0.4227(3) 0.0378(13) Uani 1 1 d . . .
H2A H 0.2280 0.1635 0.4479 0.045 Uiso 1 1 calc R . .
H2B H 0.3155 0.0645 0.4735 0.045 Uiso 1 1 calc R . .
C3 C 0.1693(5) 0.0671(4) 0.3677(4) 0.0413(13) Uani 1 1 d . . .
H3A H 0.1063 0.1078 0.3962 0.050 Uiso 1 1 calc R . .
H3B H 0.1752 0.0010 0.4131 0.050 Uiso 1 1 calc R . .
C4 C 0.5052(5) 0.1142(4) 0.3647(4) 0.0408(13) Uani 1 1 d . . .
H4A H 0.5469 0.1020 0.4122 0.049 Uiso 1 1 calc R . .
H4B H 0.4916 0.0522 0.3698 0.049 Uiso 1 1 calc R . .
C5 C 0.5735(5) 0.1610(4) 0.2702(4) 0.0359(12) Uani 1 1 d . . .
C6 C 0.6215(4) 0.2616(4) 0.1277(4) 0.0353(12) Uani 1 1 d . . .
C7 C 0.6250(5) 0.3357(4) 0.0411(4) 0.0416(13) Uani 1 1 d . . .
H7A H 0.5591 0.3801 0.0255 0.050 Uiso 1 1 calc R . .
C8 C 0.7313(5) 0.3407(5) -0.0215(4) 0.0505(15) Uani 1 1 d . . .
H8A H 0.7376 0.3896 -0.0809 0.061 Uiso 1 1 calc R . .
C9 C 0.8283(6) 0.2748(5) 0.0021(5) 0.0570(17) Uani 1 1 d . . .
H9A H 0.8986 0.2806 -0.0420 0.068 Uiso 1 1 calc R . .
C10 C 0.8253(5) 0.2020(5) 0.0869(5) 0.0516(16) Uani 1 1 d . . .
H10A H 0.8916 0.1578 0.1019 0.062 Uiso 1 1 calc R . .
C11 C 0.7188(5) 0.1961(4) 0.1508(4) 0.0363(12) Uani 1 1 d . . .
C12 C 0.3918(5) 0.2377(4) 0.4357(4) 0.0388(13) Uani 1 1 d . . .
H12A H 0.3746 0.1996 0.5028 0.047 Uiso 1 1 calc R . .
H12B H 0.4664 0.2576 0.4192 0.047 Uiso 1 1 calc R . .
C13 C 0.3022(5) 0.3227(4) 0.4133(4) 0.0379(13) Uani 1 1 d . . .
C14 C 0.1862(5) 0.4391(4) 0.3333(4) 0.0384(13) Uani 1 1 d . . .
C15 C 0.1211(5) 0.5005(5) 0.2694(4) 0.0477(15) Uani 1 1 d . . .
H15A H 0.1220 0.4872 0.2170 0.057 Uiso 1 1 calc R . .
C16 C 0.0547(6) 0.5822(5) 0.2859(5) 0.0630(19) Uani 1 1 d . . .
H16A H 0.0102 0.6259 0.2432 0.076 Uiso 1 1 calc R . .
C17 C 0.0521(7) 0.6013(6) 0.3637(6) 0.076(2) Uani 1 1 d . . .
H17A H 0.0059 0.6579 0.3722 0.091 Uiso 1 1 calc R . .
C18 C 0.1135(7) 0.5415(6) 0.4274(5) 0.068(2) Uani 1 1 d . . .
H18A H 0.1102 0.5548 0.4804 0.082 Uiso 1 1 calc R . .
C19 C 0.1827(6) 0.4583(5) 0.4116(4) 0.0472(15) Uani 1 1 d . . .
C20 C 0.0194(5) 0.0849(5) 0.2919(4) 0.0442(14) Uani 1 1 d . . .
H20B H -0.0178 0.0528 0.3572 0.053 Uiso 1 1 calc R . .
H20C H 0.0013 0.0585 0.2526 0.053 Uiso 1 1 calc R . .
C21 C -0.0220(5) 0.1911(4) 0.2627(4) 0.0380(13) Uani 1 1 d . . .
C22 C -0.0272(5) 0.3457(4) 0.1871(4) 0.0382(13) Uani 1 1 d . . .
C23 C -0.0061(5) 0.4382(5) 0.1287(4) 0.0477(15) Uani 1 1 d . . .
H23A H 0.0672 0.4486 0.0910 0.057 Uiso 1 1 calc R . .
C24 C -0.0947(6) 0.5134(5) 0.1279(5) 0.0594(18) Uani 1 1 d . . .
H24B H -0.0821 0.5769 0.0910 0.071 Uiso 1 1 calc R . .
C25 C -0.2051(7) 0.4967(7) 0.1821(6) 0.071(2) Uani 1 1 d . . .
H25A H -0.2651 0.5498 0.1784 0.085 Uiso 1 1 calc R . .
C26 C -0.2289(6) 0.4076(6) 0.2393(5) 0.067(2) Uani 1 1 d . . .
H26B H -0.3029 0.3980 0.2757 0.081 Uiso 1 1 calc R . .
C27 C -0.1379(5) 0.3315(5) 0.2412(4) 0.0474(15) Uani 1 1 d . . .
C28 C 0.2050(5) -0.0184(4) 0.2574(4) 0.0435(14) Uani 1 1 d . . .
H28A H 0.1607 -0.0323 0.2246 0.052 Uiso 1 1 calc R . .
H28B H 0.2137 -0.0744 0.3145 0.052 Uiso 1 1 calc R . .
C29 C 0.3206(5) 0.0011(4) 0.1957(4) 0.0381(13) Uani 1 1 d . . .
C30 C 0.4558(5) 0.0796(4) 0.0941(4) 0.0380(13) Uani 1 1 d . . .
C31 C 0.5223(5) 0.1471(5) 0.0302(4) 0.0471(15) Uani 1 1 d . . .
H31A H 0.4922 0.2134 0.0100 0.057 Uiso 1 1 calc R . .
C32 C 0.6361(6) 0.1125(6) -0.0029(5) 0.0600(19) Uani 1 1 d . . .
H32A H 0.6843 0.1565 -0.0465 0.072 Uiso 1 1 calc R . .
C33 C 0.6802(6) 0.0152(6) 0.0264(5) 0.065(2) Uani 1 1 d . . .
H33A H 0.7578 -0.0048 0.0019 0.078 Uiso 1 1 calc R . .
C34 C 0.6154(6) -0.0542(5) 0.0905(5) 0.0561(17) Uani 1 1 d . . .
H34A H 0.6463 -0.1204 0.1103 0.067 Uiso 1 1 calc R . .
C35 C 0.5011(5) -0.0196(5) 0.1239(4) 0.0450(15) Uani 1 1 d . . .
C36 C 0.3126(6) 0.3944(4) 0.0354(4) 0.0459(15) Uani 1 1 d . . .
H36A H 0.2716 0.3893 -0.0045 0.069 Uiso 1 1 calc R . .
H36B H 0.3940 0.3887 0.0067 0.069 Uiso 1 1 calc R . .
H36C H 0.2851 0.4564 0.0434 0.069 Uiso 1 1 calc R . .
O9 O 0.8443(5) -0.1828(4) 0.3792(4) 0.0843(17) Uani 1 1 d . . .
O10 O 0.8347(5) -0.0299(4) 0.3232(4) 0.0824(17) Uani 1 1 d . . .
O11 O 0.6870(5) -0.0865(4) 0.3476(4) 0.0908(18) Uani 1 1 d . . .
N13 N 0.7897(5) -0.1003(4) 0.3482(4) 0.0544(14) Uani 1 1 d . . .
O12 O -0.2743(6) 0.1130(5) 0.4449(4) 0.0873(18) Uani 1 1 d . . .
O13 O -0.3906(6) 0.1292(5) 0.5693(4) 0.107(2) Uani 1 1 d . . .
O14 O -0.3377(6) 0.2485(6) 0.4499(7) 0.150(4) Uani 1 1 d . . .
N14 N -0.3325(6) 0.1628(5) 0.4913(5) 0.0684(17) Uani 1 1 d . . .
O15 O 1.0165(6) -0.1403(5) 0.4533(4) 0.0933(18) Uani 1 1 d . . .
H15 H 0.9924 -0.1341 0.4080 0.140 Uiso 1 1 calc R . .
C37 C 1.0602(11) -0.2352(9) 0.4948(9) 0.121(4) Uani 1 1 d . . .
H37A H 1.0840 -0.2431 0.5500 0.181 Uiso 1 1 calc R . .
H37B H 1.1258 -0.2554 0.4511 0.181 Uiso 1 1 calc R . .
H37C H 1.0020 -0.2745 0.5128 0.181 Uiso 1 1 calc R . .
O16 O 0.3246(9) 0.3434(8) 0.6210(5) 0.172(4) Uani 1 1 d . . .
H16 H 0.3925 0.3224 0.6011 0.258 Uiso 1 1 calc R . .
C38 C 0.2942(14) 0.2955(12) 0.7064(7) 0.159(6) Uani 1 1 d . . .
H38A H 0.2982 0.3307 0.7433 0.238 Uiso 1 1 calc R . .
H38B H 0.3447 0.2336 0.7219 0.238 Uiso 1 1 calc R . .
H38C H 0.2161 0.2852 0.7201 0.238 Uiso 1 1 calc R . .
O17 O 0.3875(9) -0.2539(5) 0.2898(7) 0.165(4) Uani 1 1 d . . .
H17 H 0.4394 -0.2827 0.3187 0.248 Uiso 1 1 calc R . .
C39 C 0.360(3) -0.3159(13) 0.2595(17) 0.302(15) Uani 1 1 d . . .
H39A H 0.3820 -0.3821 0.2989 0.453 Uiso 1 1 calc R . .
H39B H 0.4016 -0.3065 0.1953 0.453 Uiso 1 1 calc R . .
H39C H 0.2786 -0.3025 0.2632 0.453 Uiso 1 1 calc R . .
O18 O 0.5649(11) 0.3588(9) 0.5490(8) 0.092(4) Uani 0.50 1 d P . .
H18 H 0.5804 0.3234 0.5179 0.137 Uiso 0.50 1 calc PR . .
C40 C 0.613(4) 0.442(2) 0.495(2) 0.197(16) Uani 0.50 1 d P . .
H40A H 0.5888 0.4861 0.5295 0.296 Uiso 0.50 1 calc PR . .
H40B H 0.5879 0.4728 0.4369 0.296 Uiso 0.50 1 calc PR . .
H40C H 0.6960 0.4250 0.4824 0.296 Uiso 0.50 1 calc PR . .
O19 O -0.0464(11) 0.1005(14) -0.1862(11) 0.270(9) Uani 1 1 d . . .
H19 H -0.0520 0.1555 -0.2267 0.405 Uiso 1 1 calc R . .
C41 C -0.0023(15) 0.0994(16) -0.1288(14) 0.206(10) Uani 1 1 d . . .
H41A H -0.0294 0.1599 -0.1175 0.309 Uiso 1 1 calc R . .
H41B H 0.0804 0.0910 -0.1515 0.309 Uiso 1 1 calc R . .
H41C H -0.0221 0.0463 -0.0709 0.309 Uiso 1 1 calc R . .

loop_
_atom_site_aniso_label
_atom_site_aniso_U_11
_atom_site_aniso_U_22
_atom_site_aniso_U_33
_atom_site_aniso_U_23
_atom_site_aniso_U_13
_atom_site_aniso_U_12
Fe1 0.0239(4) 0.0342(4) 0.0265(4) -0.0098(3) -0.0050(3) -0.0086(3)
Fe2 0.0214(4) 0.0371(4) 0.0298(4) -0.0142(3) -0.0052(3) -0.0056(3)
O1 0.032(2) 0.042(2) 0.0260(17) -0.0070(16) -0.0070(15) -0.0147(17)
O2 0.032(2) 0.038(2) 0.0283(18) -0.0073(16) -0.0093(15) -0.0100(17)
O3 0.038(2) 0.039(2) 0.0361(19) -0.0092(17) -0.0102(16) -0.0132(18)
O4 0.047(3) 0.073(3) 0.049(3) -0.006(2) -0.017(2) -0.029(2)
O5 0.103(5) 0.062(3) 0.066(3) -0.005(3) -0.019(3) -0.055(3)
O6 0.042(2) 0.055(3) 0.039(2) -0.0219(19) -0.0121(17) -0.012(2)
O7 0.043(3) 0.056(3) 0.050(2) -0.024(2) -0.0080(19) -0.009(2)
O8 0.063(3) 0.085(4) 0.052(3) -0.036(3) -0.026(2) -0.007(3)
N1 0.033(3) 0.040(3) 0.030(2) -0.011(2) -0.0079(18) -0.013(2)
N2 0.029(3) 0.040(3) 0.038(2) -0.017(2) -0.0031(19) -0.009(2)
N3 0.027(3) 0.043(3) 0.031(2) -0.010(2) -0.0066(18) -0.008(2)
N4 0.032(3) 0.038(3) 0.044(3) -0.014(2) -0.012(2) 0.002(2)
N5 0.032(3) 0.039(3) 0.030(2) -0.0111(19) -0.0052(18) -0.010(2)
N6 0.068(4) 0.051(3) 0.031(2) -0.018(2) -0.010(2) -0.015(3)
N7 0.027(3) 0.049(3) 0.037(2) -0.018(2) -0.0052(19) -0.009(2)
N8 0.018(3) 0.073(4) 0.053(3) -0.029(3) -0.002(2) -0.010(2)
N9 0.031(3) 0.046(3) 0.037(2) -0.021(2) -0.0069(19) -0.006(2)
N10 0.051(3) 0.035(3) 0.058(3) -0.024(2) -0.013(3) 0.003(2)
N11 0.036(3) 0.048(3) 0.043(3) -0.015(2) 0.003(2) -0.024(2)
N12 0.031(3) 0.058(3) 0.048(3) -0.031(3) -0.014(2) 0.003(2)
C1 0.041(4) 0.049(4) 0.041(3) -0.019(3) -0.006(3) -0.016(3)
C2 0.047(4) 0.042(3) 0.027(3) -0.006(2) -0.011(2) -0.018(3)
C3 0.046(4) 0.046(3) 0.033(3) -0.009(3) -0.006(2) -0.022(3)
C4 0.045(4) 0.039(3) 0.034(3) -0.008(2) -0.013(2) -0.005(3)
C5 0.035(3) 0.037(3) 0.037(3) -0.008(2) -0.015(2) -0.008(3)
C6 0.024(3) 0.043(3) 0.040(3) -0.015(3) -0.008(2) -0.008(2)
C7 0.028(3) 0.046(3) 0.042(3) -0.010(3) -0.002(2) -0.007(3)
C8 0.041(4) 0.054(4) 0.046(3) -0.014(3) 0.004(3) -0.014(3)
C9 0.035(4) 0.078(5) 0.054(4) -0.025(4) 0.003(3) -0.013(3)
C10 0.026(3) 0.063(4) 0.067(4) -0.033(4) -0.009(3) 0.005(3)
C11 0.030(3) 0.042(3) 0.041(3) -0.016(3) -0.011(2) -0.006(3)
C12 0.043(4) 0.044(3) 0.035(3) -0.012(3) -0.011(2) -0.018(3)
C13 0.040(3) 0.042(3) 0.032(3) -0.012(2) -0.001(2) -0.017(3)
C14 0.036(3) 0.043(3) 0.039(3) -0.019(3) 0.001(2) -0.012(3)
C15 0.039(4) 0.056(4) 0.043(3) -0.016(3) -0.005(3) -0.007(3)
C16 0.055(5) 0.057(4) 0.065(4) -0.023(4) -0.010(3) 0.008(4)
C17 0.086(6) 0.051(5) 0.078(5) -0.032(4) -0.008(4) 0.008(4)
C18 0.091(6) 0.064(5) 0.051(4) -0.032(4) -0.013(4) 0.001(4)
C19 0.049(4) 0.051(4) 0.043(3) -0.022(3) -0.003(3) -0.011(3)
C20 0.029(3) 0.060(4) 0.051(3) -0.023(3) -0.003(2) -0.020(3)
C21 0.022(3) 0.053(4) 0.046(3) -0.024(3) -0.008(2) -0.005(3)
C22 0.026(3) 0.053(4) 0.040(3) -0.021(3) -0.013(2) 0.002(3)
C23 0.040(4) 0.051(4) 0.052(4) -0.021(3) -0.020(3) 0.006(3)
C24 0.064(5) 0.054(4) 0.054(4) -0.017(3) -0.024(3) 0.009(4)
C25 0.053(5) 0.081(6) 0.074(5) -0.038(5) -0.027(4) 0.027(4)
C26 0.035(4) 0.089(6) 0.067(5) -0.032(5) -0.009(3) 0.010(4)
C27 0.026(3) 0.070(5) 0.048(3) -0.025(3) -0.011(3) -0.001(3)
C28 0.042(4) 0.040(3) 0.048(3) -0.019(3) 0.000(3) -0.012(3)
C29 0.041(3) 0.041(3) 0.038(3) -0.022(3) -0.007(2) -0.004(3)
C30 0.031(3) 0.052(4) 0.043(3) -0.034(3) -0.003(2) -0.002(3)
C31 0.033(3) 0.061(4) 0.056(4) -0.034(3) -0.003(3) -0.008(3)
C32 0.042(4) 0.084(6) 0.069(4) -0.052(4) 0.008(3) -0.019(4)
C33 0.036(4) 0.086(6) 0.088(5) -0.061(5) -0.003(3) 0.004(4)
C34 0.041(4) 0.056(4) 0.074(5) -0.039(4) -0.005(3) 0.004(3)
C35 0.034(3) 0.055(4) 0.052(3) -0.033(3) -0.008(3) 0.004(3)
C36 0.053(4) 0.048(4) 0.032(3) 0.006(3) -0.018(3) -0.022(3)
O9 0.089(4) 0.049(3) 0.095(4) -0.015(3) -0.027(3) 0.007(3)
O10 0.059(4) 0.056(3) 0.128(5) -0.012(3) -0.039(3) -0.016(3)
O11 0.067(4) 0.086(4) 0.102(4) 0.009(3) -0.034(3) -0.035(3)
N13 0.052(4) 0.059(4) 0.047(3) -0.016(3) -0.008(3) -0.010(3)
O12 0.096(5) 0.117(5) 0.061(3) -0.028(3) -0.003(3) -0.057(4)
O13 0.128(6) 0.084(4) 0.061(4) 0.003(3) -0.009(4) -0.001(4)
O14 0.071(5) 0.082(5) 0.224(9) -0.011(6) 0.011(5) -0.018(4)
N14 0.059(4) 0.059(4) 0.069(4) 0.012(4) -0.028(3) -0.020(3)
O15 0.090(5) 0.102(5) 0.097(4) -0.042(4) -0.019(3) -0.020(4)
C37 0.122(10) 0.104(9) 0.168(11) -0.081(9) -0.061(8) 0.018(7)
O16 0.204(9) 0.248(11) 0.073(5) -0.072(6) -0.064(5) 0.011(8)
C38 0.201(15) 0.220(16) 0.062(7) -0.013(8) -0.039(8) -0.091(12)
O17 0.195(10) 0.066(5) 0.191(9) -0.022(5) -0.005(7) -0.035(5)
C39 0.47(4) 0.135(15) 0.33(3) -0.093(17) 0.00(3) -0.17(2)
O18 0.112(11) 0.070(8) 0.093(8) -0.025(7) -0.027(7) -0.016(7)
C40 0.30(5) 0.12(2) 0.19(3) -0.03(2) -0.07(3) -0.11(3)
O19 0.160(11) 0.49(3) 0.299(17) -0.273(18) 0.045(10) -0.172(14)
C41 0.147(15) 0.33(2) 0.26(2) -0.22(2) 0.029(13) -0.117(15)

loop_
_atom_type_symbol
_atom_type_description
_atom_type_scat_dispersion_real
_atom_type_scat_dispersion_imag
_atom_type_scat_source
C C 0.0033 0.0016 'International Tables Vol C Tables 4.2.6.8 and 6.1.1.4'
H H 0.0000 0.0000 'International Tables Vol C Tables 4.2.6.8 and 6.1.1.4'
N N 0.0061 0.0033 'International Tables Vol C Tables 4.2.6.8 and 6.1.1.4'
O O 0.0106 0.0060 'International Tables Vol C Tables 4.2.6.8 and 6.1.1.4'
Fe Fe 0.3463 0.8444 'International Tables Vol C Tables 4.2.6.8 and 6.1.1.4'

loop_
_geom_angle_atom_site_label_1
_geom_angle_atom_site_label_2
_geom_angle_atom_site_label_3
_geom_angle
_geom_angle_site_symmetry_1
_geom_angle_site_symmetry_3
_geom_angle_publ_flag
O1 Fe1 O2 70.80(14) . . ?
O1 Fe1 N3 106.48(17) . . ?
O2 Fe1 N3 107.73(15) . . ?
O1 Fe1 O3 154.16(15) . . ?
O2 Fe1 O3 84.94(14) . . ?
N3 Fe1 O3 88.94(17) . . ?
O1 Fe1 N5 98.30(16) . . ?
O2 Fe1 N5 118.90(16) . . ?
N3 Fe1 N5 132.22(17) . . ?
O3 Fe1 N5 85.46(16) . . ?
O1 Fe1 N1 73.74(14) . . ?
O2 Fe1 N1 143.70(15) . . ?
N3 Fe1 N1 75.16(16) . . ?
O3 Fe1 N1 131.26(15) . . ?
N5 Fe1 N1 73.56(16) . . ?
O1 Fe2 O2 70.91(14) . . ?
O1 Fe2 N9 89.75(16) . . ?
O2 Fe2 N9 108.76(17) . . ?
O1 Fe2 N7 99.84(16) . . ?
O2 Fe2 N7 104.31(17) . . ?
N9 Fe2 N7 146.90(19) . . ?
O1 Fe2 O6 154.49(16) . . ?
O2 Fe2 O6 84.64(14) . . ?
N9 Fe2 O6 91.39(16) . . ?
N7 Fe2 O6 93.00(17) . . ?
O1 Fe2 N2 75.94(15) . . ?
O2 Fe2 N2 146.38(14) . . ?
N9 Fe2 N2 76.04(17) . . ?
N7 Fe2 N2 75.76(18) . . ?
O6 Fe2 N2 128.94(15) . . ?
C1 O1 Fe1 125.8(3) . . ?
C1 O1 Fe2 120.3(3) . . ?
Fe1 O1 Fe2 111.16(17) . . ?
C36 O2 Fe2 126.6(3) . . ?
C36 O2 Fe1 126.1(3) . . ?
Fe2 O2 Fe1 106.83(16) . . ?
N11 O3 Fe1 116.9(3) . . ?
N12 O6 Fe2 105.1(3) . . ?
C4 N1 C2 111.3(4) . . ?
C4 N1 C12 113.6(4) . . ?
C2 N1 C12 110.7(4) . . ?
C4 N1 Fe1 110.1(3) . . ?
C2 N1 Fe1 106.0(3) . . ?
C12 N1 Fe1 104.6(3) . . ?
C20 N2 C28 112.7(4) . . ?
C20 N2 C3 109.0(4) . . ?
C28 N2 C3 112.7(5) . . ?
C20 N2 Fe2 108.3(3) . . ?
C28 N2 Fe2 108.7(3) . . ?
C3 N2 Fe2 105.2(3) . . ?
C5 N3 C6 105.5(4) . . ?
C5 N3 Fe1 120.2(4) . . ?
C6 N3 Fe1 134.1(4) . . ?
C5 N4 C11 107.1(4) . . ?
C13 N5 C14 106.4(4) . . ?
C13 N5 Fe1 115.7(4) . . ?
C14 N5 Fe1 133.5(3) . . ?
C13 N6 C19 107.6(5) . . ?
C21 N7 C22 106.4(4) . . ?
C21 N7 Fe2 117.5(4) . . ?
C22 N7 Fe2 136.1(4) . . ?
C21 N8 C27 107.9(5) . . ?
C29 N9 C30 105.5(5) . . ?
C29 N9 Fe2 118.6(4) . . ?
C30 N9 Fe2 134.6(4) . . ?
C29 N10 C35 107.8(5) . . ?
O5 N11 O4 125.1(5) . . ?
O5 N11 O3 117.0(5) . . ?
O4 N11 O3 117.9(4) . . ?
O8 N12 O7 125.4(5) . . ?
O8 N12 O6 118.4(5) . . ?
O7 N12 O6 116.2(4) . . ?
O1 C1 C3 107.9(5) . . ?
O1 C1 C2 106.1(4) . . ?
C3 C1 C2 113.8(5) . . ?
N1 C2 C1 106.1(4) . . ?
C1 C3 N2 109.8(4) . . ?
C5 C4 N1 108.7(4) . . ?
N3 C5 N4 112.7(5) . . ?
N3 C5 C4 122.8(5) . . ?
N4 C5 C4 124.5(5) . . ?
C11 C6 C7 121.9(5) . . ?
C11 C6 N3 107.5(5) . . ?
C7 C6 N3 130.7(5) . . ?
C6 C7 C8 116.5(5) . . ?
C9 C8 C7 121.3(6) . . ?
C10 C9 C8 122.4(6) . . ?
C9 C10 C11 117.0(6) . . ?
N4 C11 C6 107.2(5) . . ?
N4 C11 C10 131.9(5) . . ?
C6 C11 C10 120.9(5) . . ?
C13 C12 N1 107.2(4) . . ?
N5 C13 N6 111.3(5) . . ?
N5 C13 C12 122.1(5) . . ?
N6 C13 C12 126.4(5) . . ?
C15 C14 C19 121.1(5) . . ?
C15 C14 N5 131.0(5) . . ?
C19 C14 N5 107.9(5) . . ?
C16 C15 C14 117.1(6) . . ?
C15 C16 C17 121.6(7) . . ?
C18 C17 C16 122.0(7) . . ?
C17 C18 C19 117.4(6) . . ?
N6 C19 C14 106.7(5) . . ?
N6 C19 C18 132.6(6) . . ?
C14 C19 C18 120.7(6) . . ?
N2 C20 C21 107.5(5) . . ?
N7 C21 N8 112.0(5) . . ?
N7 C21 C20 123.2(5) . . ?
N8 C21 C20 124.6(5) . . ?
C23 C22 N7 131.7(5) . . ?
C23 C22 C27 120.1(6) . . ?
N7 C22 C27 108.1(5) . . ?
C24 C23 C22 118.1(7) . . ?
C23 C24 C25 120.5(7) . . ?
C26 C25 C24 123.0(7) . . ?
C25 C26 C27 116.3(7) . . ?
C26 C27 N8 132.4(7) . . ?
C26 C27 C22 122.0(7) . . ?
N8 C27 C22 105.6(5) . . ?
N2 C28 C29 107.8(4) . . ?
N9 C29 N10 112.8(5) . . ?
N9 C29 C28 121.9(5) . . ?
N10 C29 C28 125.3(5) . . ?
C31 C30 C35 121.4(5) . . ?
C31 C30 N9 131.1(5) . . ?
C35 C30 N9 107.5(5) . . ?
C30 C31 C32 116.7(6) . . ?
C33 C32 C31 121.7(7) . . ?
C32 C33 C34 122.8(6) . . ?
C33 C34 C35 115.6(6) . . ?
N10 C35 C34 131.9(6) . . ?
N10 C35 C30 106.3(5) . . ?
C34 C35 C30 121.8(6) . . ?
O10 N13 O11 117.9(6) . . ?
O10 N13 O9 120.0(6) . . ?
O11 N13 O9 121.9(6) . . ?
O14 N14 O13 122.3(9) . . ?
O14 N14 O12 114.6(8) . . ?
O13 N14 O12 122.6(7) . . ?

loop_
_geom_bond_atom_site_label_1
_geom_bond_atom_site_label_2
_geom_bond_distance
_geom_bond_site_symmetry_2
_geom_bond_publ_flag
Fe1 O1 1.962(4) . ?
Fe1 O2 2.021(3) . ?
Fe1 N3 2.046(4) . ?
Fe1 O3 2.050(4) . ?
Fe1 N5 2.072(4) . ?
Fe1 N1 2.372(4) . ?
Fe2 O1 1.964(3) . ?
Fe2 O2 2.013(4) . ?
Fe2 N9 2.064(4) . ?
Fe2 N7 2.073(4) . ?
Fe2 O6 2.074(4) . ?
Fe2 N2 2.365(5) . ?
O1 C1 1.426(7) . ?
O2 C36 1.439(6) . ?
O3 N11 1.326(6) . ?
O4 N11 1.242(6) . ?
O5 N11 1.200(6) . ?
O6 N12 1.312(6) . ?
O7 N12 1.234(6) . ?
O8 N12 1.218(6) . ?
N1 C4 1.483(7) . ?
N1 C2 1.487(7) . ?
N1 C12 1.497(6) . ?
N2 C20 1.481(7) . ?
N2 C28 1.486(7) . ?
N2 C3 1.496(6) . ?
N3 C5 1.324(7) . ?
N3 C6 1.415(7) . ?
N4 C5 1.344(7) . ?
N4 C11 1.376(7) . ?
N5 C13 1.339(7) . ?
N5 C14 1.396(7) . ?
N6 C13 1.346(7) . ?
N6 C19 1.383(8) . ?
N7 C21 1.325(7) . ?
N7 C22 1.396(7) . ?
N8 C21 1.341(7) . ?
N8 C27 1.387(9) . ?
N9 C29 1.330(7) . ?
N9 C30 1.408(7) . ?
N10 C29 1.331(7) . ?
N10 C35 1.377(8) . ?
C1 C3 1.470(8) . ?
C1 C2 1.534(7) . ?
C4 C5 1.480(8) . ?
C6 C11 1.388(7) . ?
C6 C7 1.390(8) . ?
C7 C8 1.391(8) . ?
C8 C9 1.389(9) . ?
C9 C10 1.363(9) . ?
C10 C11 1.402(8) . ?
C12 C13 1.467(8) . ?
C14 C15 1.380(8) . ?
C14 C19 1.390(7) . ?
C15 C16 1.379(9) . ?
C16 C17 1.384(10) . ?
C17 C18 1.344(11) . ?
C18 C19 1.405(9) . ?
C20 C21 1.489(8) . ?
C22 C23 1.392(9) . ?
C22 C27 1.404(8) . ?
C23 C24 1.363(9) . ?
C24 C25 1.407(11) . ?
C25 C26 1.356(12) . ?
C26 C27 1.387(9) . ?
C28 C29 1.501(8) . ?
C30 C31 1.376(9) . ?
C30 C35 1.406(8) . ?
C31 C32 1.388(8) . ?
C32 C33 1.378(10) . ?
C33 C34 1.383(10) . ?
C34 C35 1.393(8) . ?
O9 N13 1.243(7) . ?
O10 N13 1.219(7) . ?
O11 N13 1.238(8) . ?
O12 N14 1.224(8) . ?
O13 N14 1.214(8) . ?
O14 N14 1.204(9) . ?
O15 C37 1.367(12) . ?
O16 C38 1.255(12) . ?
O17 C39 1.383(19) . ?
O18 C40 1.39(3) . ?
O19 C41 1.203(18) . ?
